data_2241757
loop_
_publ_author_name
'Yennawar, Hemant P.'
'Coyle, David J.'
'Noble, Duncan J.'
'Yang, Ziwei'
'Silverberg, Lee J.'

_publ_section_title
;
 Crystal structures of three substituted
 3-aryl-2-phenyl-2,3-dihydro-4<i>H</i>-1,3-benzothiazin-4-ones
;
_journal_issue 8
_journal_name_full 'Acta Crystallographica Section E'
_journal_page_first 1108
_journal_page_last 1112
_journal_paper_doi 10.1107/S2056989016011002
_journal_volume 72
_journal_year 2016
_chemical_formula_iupac '2C20 H14 Br N O S, C7 H8'
_chemical_formula_moiety '2(C20 H14 Br N O S), C7 H8'
_chemical_formula_sum 'C47 H36 Br2 N2 O2 S2'
_chemical_formula_weight 884.72
_chemical_melting_point_gt 358
_chemical_melting_point_lt 359
_chemical_name_systematic '3-(3-Bromophenyl)-2-phenyl-2,3-dihydro-4<i>H</i>-1,3-benzothiazin-4-one toluene hemisolvate'
_space_group_crystal_system monoclinic
_space_group_IT_number 15
_space_group_name_Hall '-C 2yc'
_space_group_name_H-M_alt 'C 1 2/c 1'
_symmetry_space_group_name_Hall '-C 2yc'
_symmetry_space_group_name_H-M 'C 1 2/c 1'
_atom_sites_solution_hydrogens mixed
_atom_sites_solution_primary direct
_audit_creation_method
;
Olex2 1.2
(compiled 2016.02.19 svn.r3266 for OlexSys, GUI svn.r5155)
;
_cell_angle_alpha 90
_cell_angle_beta 99.560(3)
_cell_angle_gamma 90
_cell_formula_units_Z 4
_cell_length_a 15.736(2)
_cell_length_b 9.3530(15)
_cell_length_c 27.259(4)
_cell_measurement_reflns_used 3326
_cell_measurement_temperature 298(2)
_cell_measurement_theta_max 24.985
_cell_measurement_theta_min 2.542
_cell_volume 3956.2(10)
_computing_cell_refinement
;
SAINT (Bruker, 2001)
;
_computing_data_collection
;
SMART (Bruker, 2001)
;
_computing_data_reduction
;
SAINT (Bruker, 2001)
;
_computing_molecular_graphics
;
OLEX2 (Dolomanov <i>et al.</i>, 2009)
;
_computing_publication_material
;
OLEX2 (Dolomanov <i>et al.</i>, 2009)
;
_computing_structure_refinement
;
SHELXL-014 (Sheldrick, 2015)
;
_computing_structure_solution
;
SHELXS97 (Sheldrick, 2008)
;
_diffrn_ambient_temperature 298.15
_diffrn_measured_fraction_theta_full 0.999
_diffrn_measured_fraction_theta_max 0.995
_diffrn_measurement_device_type 'Bruker CCD area-detector'
_diffrn_measurement_method 'phi and omega scans'
_diffrn_radiation_type MoK\a
_diffrn_radiation_wavelength 0.71073
_diffrn_reflns_av_R_equivalents 0.0643
_diffrn_reflns_limit_h_max 20
_diffrn_reflns_limit_h_min -20
_diffrn_reflns_limit_k_max 12
_diffrn_reflns_limit_k_min -12
_diffrn_reflns_limit_l_max 36
_diffrn_reflns_limit_l_min -36
_diffrn_reflns_number 18289
_diffrn_reflns_theta_full 25.242
_diffrn_reflns_theta_max 28.307
_diffrn_reflns_theta_min 2.543
_exptl_absorpt_coefficient_mu 2.197
_exptl_absorpt_correction_T_max 0.901
_exptl_absorpt_correction_T_min 0.103
_exptl_absorpt_correction_type multi-scan
_exptl_absorpt_process_details
;
(SADABS; Bruker, 2001)
;
_exptl_crystal_colour colorless
_exptl_crystal_density_diffrn 1.485
_exptl_crystal_density_method 'not measured'
_exptl_crystal_description block
_exptl_crystal_F_000 1800
_exptl_crystal_size_max 0.21
_exptl_crystal_size_mid 0.17
_exptl_crystal_size_min 0.10
_refine_diff_density_max 0.733
_refine_diff_density_min -0.714
_refine_ls_extinction_method none
_refine_ls_goodness_of_fit_ref 0.786
_refine_ls_hydrogen_treatment constr
_refine_ls_matrix_type full
_refine_ls_number_parameters 266
_refine_ls_number_reflns 4903
_refine_ls_number_restraints 186
_refine_ls_restrained_S_all 0.772
_refine_ls_R_factor_all 0.1140
_refine_ls_R_factor_gt 0.0489
_refine_ls_shift/su_max 0.000
_refine_ls_shift/su_mean 0.000
_refine_ls_structure_factor_coef Fsqd
_refine_ls_weighting_details 'w=1/[\s^2^(Fo^2^)+(0.1000P)^2^] where P=(Fo^2^+2Fc^2^)/3'
_refine_ls_weighting_scheme calc
_refine_ls_wR_factor_gt 0.1291
_refine_ls_wR_factor_ref 0.1526
_reflns_number_gt 2424
_reflns_number_total 4903
_reflns_threshold_expression 'I > 2\s(I)'
_cod_data_source_file zs2362sup1.cif
_cod_data_source_block III
_cod_database_code 2241757
_shelx_space_group_comment
;
The symmetry employed for this shelxl refinement is uniquely defined
by the following loop, which should always be used as a source of
symmetry information in preference to the above space-group names.
They are only intended as comments.
;

loop_
_space_group_symop_operation_xyz
'x, y, z'
'-x, y, -z+1/2'
'x+1/2, y+1/2, z'
'-x+1/2, y+1/2, -z+1/2'
'-x, -y, -z'
'x, -y, z-1/2'
'-x+1/2, -y+1/2, -z'
'x+1/2, -y+1/2, z-1/2'

loop_
_atom_site_type_symbol
_atom_site_label
_atom_site_fract_x
_atom_site_fract_y
_atom_site_fract_z
_atom_site_U_iso_or_equiv
_atom_site_adp_type
_atom_site_calc_flag
_atom_site_occupancy
_atom_site_disorder_assembly
_atom_site_disorder_group
Br Br1 0.45074(3) 0.27453(5) 0.01191(2) 0.0874(2) Uani d 1 . .
C C1 0.3189(2) -0.2500(3) -0.12554(12) 0.0471(8) Uani d 1 . .
H H1 0.2798 -0.2262 -0.1023 0.057 Uiso calc 1 . .
C C2 0.4549(2) -0.1391(3) -0.14162(11) 0.0479(8) Uani d 1 . .
C C3 0.4821(2) -0.2827(3) -0.15744(12) 0.0506(8) Uani d 1 . .
C C4 0.4518(2) -0.4113(3) -0.14088(11) 0.0540(9) Uani d 1 . .
C C5 0.4858(3) -0.5405(4) -0.15463(15) 0.0736(12) Uani d 1 . .
H H5 0.4662 -0.6269 -0.1438 0.088 Uiso calc 1 . .
C C6 0.5487(3) -0.5386(5) -0.18431(16) 0.0840(14) Uani d 1 . .
H H6 0.5723 -0.6246 -0.1927 0.101 Uiso calc 1 . .
C C7 0.5774(3) -0.4129(5) -0.20176(15) 0.0766(12) Uani d 1 . .
H H7 0.6178 -0.4141 -0.2231 0.092 Uiso d 1 . .
C C8 0.5453(2) -0.2859(4) -0.18817(13) 0.0613(9) Uani d 1 . .
H H8 0.5657 -0.2006 -0.1994 0.074 Uiso calc 1 . .
C C9 0.2622(2) -0.2733(3) -0.17542(11) 0.0441(7) Uani d 1 . .
C C10 0.2728(2) -0.1978(4) -0.21777(12) 0.0551(9) Uani d 1 . .
H H10 0.3176 -0.1322 -0.2164 0.066 Uiso calc 1 . .
C C11 0.2169(3) -0.2193(4) -0.26239(14) 0.0650(10) Uani d 1 . .
H H11 0.2250 -0.1686 -0.2906 0.078 Uiso calc 1 . .
C C12 0.1505(3) -0.3137(4) -0.26511(14) 0.0653(10) Uani d 1 . .
H H12 0.1139 -0.3288 -0.2951 0.078 Uiso calc 1 . .
C C13 0.1381(2) -0.3865(3) -0.22331(15) 0.0646(10) Uani d 1 . .
H H13 0.0915 -0.4485 -0.2247 0.078 Uiso calc 1 . .
C C14 0.1942(2) -0.3683(3) -0.17905(13) 0.0565(9) Uani d 1 . .
H H14 0.1861 -0.4209 -0.1512 0.068 Uiso calc 1 . .
C C15 0.3547(2) 0.0010(3) -0.10271(10) 0.0444(7) Uani d 1 . .
C C16 0.2748(2) 0.0582(4) -0.11998(12) 0.0605(9) Uani d 1 . .
H H16 0.2388 0.0144 -0.1462 0.073 Uiso calc 1 . .
C C17 0.2477(3) 0.1802(4) -0.09865(14) 0.0684(11) Uani d 1 . .
H H17 0.1940 0.2192 -0.1107 0.082 Uiso calc 1 . .
C C18 0.3005(3) 0.2443(3) -0.05941(14) 0.0602(10) Uani d 1 . .
H H18 0.2825 0.3262 -0.0447 0.072 Uiso calc 1 . .
C C19 0.3790(2) 0.1866(3) -0.04242(12) 0.0519(8) Uani d 1 . .
C C20 0.4081(2) 0.0654(3) -0.06351(11) 0.0498(8) Uani d 1 . .
H H20 0.4624 0.0280 -0.0516 0.060 Uiso calc 1 . .
N N1 0.37987(17) -0.1309(2) -0.12306(9) 0.0436(6) Uani d 1 . .
O O1 0.49900(16) -0.0328(3) -0.14536(9) 0.0642(7) Uani d 1 . .
S S1 0.37419(7) -0.41236(9) -0.10170(3) 0.0632(3) Uani d 1 . .
C C21 0.3612(7) -0.228(2) 0.0506(4) 0.146(15) Uani d 0.5 A -1
H H21A 0.4040 -0.2957 0.0440 0.219 Uiso calc 0.5 A -1
H H21B 0.3479 -0.2455 0.0832 0.219 Uiso calc 0.5 A -1
H H21C 0.3831 -0.1330 0.0489 0.219 Uiso calc 0.5 A -1
C C22 0.2809(6) -0.2458(12) 0.0125(3) 0.135(7) Uani d 0.5 A -1
C C23 0.2341(8) -0.1264(10) -0.0081(4) 0.123(8) Uani d 0.5 A -1
H H23 0.2537 -0.0351 0.0015 0.147 Uiso calc 0.5 A -1
C C24 0.1585(7) -0.1422(11) -0.0426(4) 0.145(9) Uani d 0.5 A -1
H H24 0.1283 -0.0618 -0.0558 0.174 Uiso calc 0.5 A -1
C C25 0.1282(5) -0.2785(13) -0.0573(3) 0.160(14) Uani d 0.5 A -1
H H25 0.0779 -0.2893 -0.0803 0.192 Uiso calc 0.5 A -1
C C26 0.1743(6) -0.3985(10) -0.0374(3) 0.086(3) Uani d 0.5 A -1
H H26 0.1546 -0.4896 -0.0470 0.103 Uiso calc 0.5 A -1
C C27 0.2498(6) -0.3820(10) -0.0028(3) 0.105(6) Uani d 0.5 A -1
H H27 0.2800 -0.4626 0.0102 0.125 Uiso calc 0.5 A -1

loop_
_atom_site_aniso_label
_atom_site_aniso_U_11
_atom_site_aniso_U_22
_atom_site_aniso_U_33
_atom_site_aniso_U_12
_atom_site_aniso_U_13
_atom_site_aniso_U_23
Br1 0.0933(4) 0.0782(3) 0.0831(3) 0.0078(2) -0.0077(2) -0.0405(2)
C1 0.054(2) 0.0439(17) 0.0465(18) -0.0039(14) 0.0166(15) -0.0027(13)
C2 0.055(2) 0.0477(18) 0.0418(17) 0.0015(16) 0.0104(15) -0.0051(13)
C3 0.050(2) 0.0543(18) 0.0451(18) 0.0068(15) -0.0007(15) -0.0095(14)
C4 0.058(2) 0.0494(18) 0.0483(18) 0.0078(16) -0.0085(15) -0.0059(14)
C5 0.077(3) 0.050(2) 0.083(3) 0.0155(19) -0.017(2) -0.0109(18)
C6 0.076(3) 0.082(3) 0.086(3) 0.043(3) -0.010(2) -0.031(2)
C7 0.063(3) 0.099(3) 0.064(2) 0.026(2) -0.0003(19) -0.021(2)
C8 0.050(2) 0.080(2) 0.053(2) 0.0138(19) 0.0033(17) -0.0137(17)
C9 0.050(2) 0.0359(14) 0.0486(18) 0.0026(14) 0.0144(15) -0.0056(12)
C10 0.056(2) 0.0550(19) 0.055(2) -0.0074(16) 0.0098(17) -0.0003(15)
C11 0.070(3) 0.070(2) 0.054(2) 0.003(2) 0.0094(19) -0.0010(17)
C12 0.067(3) 0.056(2) 0.067(2) 0.009(2) -0.0057(19) -0.0172(18)
C13 0.056(3) 0.0447(18) 0.091(3) -0.0053(17) 0.004(2) -0.0168(19)
C14 0.058(2) 0.0423(17) 0.070(2) -0.0031(16) 0.0157(18) -0.0022(15)
C15 0.056(2) 0.0394(15) 0.0404(16) -0.0004(14) 0.0144(15) -0.0006(12)
C16 0.062(2) 0.062(2) 0.054(2) 0.0100(18) -0.0033(17) -0.0125(16)
C17 0.065(3) 0.066(2) 0.069(2) 0.024(2) -0.0027(19) -0.0134(19)
C18 0.075(3) 0.0435(18) 0.064(2) 0.0102(17) 0.015(2) -0.0054(15)
C19 0.063(2) 0.0442(16) 0.0478(18) 0.0006(16) 0.0085(16) -0.0081(14)
C20 0.054(2) 0.0458(17) 0.0496(18) 0.0016(15) 0.0098(15) -0.0043(14)
N1 0.0467(17) 0.0403(13) 0.0457(14) -0.0042(11) 0.0132(12) -0.0079(11)
O1 0.0639(17) 0.0552(14) 0.0797(16) -0.0133(12) 0.0304(13) -0.0105(12)
S1 0.0802(7) 0.0477(5) 0.0597(5) -0.0038(4) 0.0061(5) 0.0101(4)
C21 0.062(11) 0.31(5) 0.074(10) -0.006(17) 0.029(9) 0.029(15)
C22 0.131(17) 0.196(15) 0.104(13) -0.034(15) 0.096(13) -0.052(12)
C23 0.147(16) 0.109(14) 0.143(13) -0.016(13) 0.118(12) -0.049(13)
C24 0.19(2) 0.097(10) 0.18(2) 0.028(11) 0.128(17) 0.041(11)
C25 0.120(17) 0.26(4) 0.123(15) -0.085(18) 0.076(12) -0.080(18)
C26 0.088(8) 0.094(7) 0.084(7) 0.004(6) 0.040(6) 0.014(6)
C27 0.174(18) 0.056(8) 0.106(10) 0.002(9) 0.088(11) 0.002(6)

loop_
_atom_type_symbol
_atom_type_description
_atom_type_scat_dispersion_real
_atom_type_scat_dispersion_imag
_atom_type_scat_source
C C 0.0033 0.0016 'International Tables Vol C Tables 4.2.6.8 and 6.1.1.4'
H H 0.0000 0.0000 'International Tables Vol C Tables 4.2.6.8 and 6.1.1.4'
Br Br -0.2901 2.4595 'International Tables Vol C Tables 4.2.6.8 and 6.1.1.4'
N N 0.0061 0.0033 'International Tables Vol C Tables 4.2.6.8 and 6.1.1.4'
O O 0.0106 0.0060 'International Tables Vol C Tables 4.2.6.8 and 6.1.1.4'
S S 0.1246 0.1234 'International Tables Vol C Tables 4.2.6.8 and 6.1.1.4'

loop_
_geom_angle_atom_site_label_1
_geom_angle_atom_site_label_2
_geom_angle_atom_site_label_3
_geom_angle
C9 C1 H1 105.9
C9 C1 S1 112.2(2)
N1 C1 H1 105.9
N1 C1 C9 115.8(2)
N1 C1 S1 110.4(2)
S1 C1 H1 105.9
N1 C2 C3 117.7(3)
O1 C2 C3 120.8(3)
O1 C2 N1 121.5(3)
C4 C3 C2 123.5(3)
C4 C3 C8 119.3(3)
C8 C3 C2 117.1(3)
C3 C4 C5 119.4(4)
C3 C4 S1 120.8(2)
C5 C4 S1 119.7(3)
C4 C5 H5 120.3
C6 C5 C4 119.4(4)
C6 C5 H5 120.3
C5 C6 H6 119.2
C7 C6 C5 121.6(4)
C7 C6 H6 119.2
C6 C7 H7 120.3
C8 C7 C6 119.6(4)
C8 C7 H7 120.1
C3 C8 H8 119.6
C7 C8 C3 120.7(4)
C7 C8 H8 119.6
C10 C9 C1 122.7(3)
C14 C9 C1 119.4(3)
C14 C9 C10 117.8(3)
C9 C10 H10 119.7
C9 C10 C11 120.5(3)
C11 C10 H10 119.7
C10 C11 H11 119.7
C12 C11 C10 120.6(4)
C12 C11 H11 119.7
C11 C12 H12 120.3
C11 C12 C13 119.5(3)
C13 C12 H12 120.3
C12 C13 H13 119.8
C12 C13 C14 120.4(3)
C14 C13 H13 119.8
C9 C14 C13 121.1(3)
C9 C14 H14 119.4
C13 C14 H14 119.4
C16 C15 C20 119.9(3)
C16 C15 N1 119.8(3)
C20 C15 N1 120.1(3)
C15 C16 H16 119.8
C15 C16 C17 120.4(3)
C17 C16 H16 119.8
C16 C17 H17 120.0
C18 C17 C16 119.9(3)
C18 C17 H17 120.0
C17 C18 H18 120.4
C19 C18 C17 119.3(3)
C19 C18 H18 120.4
C18 C19 Br1 119.0(2)
C18 C19 C20 122.0(3)
C20 C19 Br1 119.0(3)
C15 C20 C19 118.5(3)
C15 C20 H20 120.8
C19 C20 H20 120.8
C2 N1 C1 122.8(2)
C2 N1 C15 120.2(2)
C15 N1 C1 116.9(2)
C4 S1 C1 96.77(15)
H21A C21 H21B 109.5
H21A C21 H21C 109.5
H21B C21 H21C 109.5
C22 C21 H21A 109.5
C22 C21 H21B 109.5
C22 C21 H21C 109.5
C23 C22 C21 121.0
C23 C22 C27 118.1
C27 C22 C21 120.9
C22 C23 H23 119.4
C24 C23 C22 121.1
C24 C23 H23 119.4
C23 C24 H24 119.9
C23 C24 C25 120.1
C25 C24 H24 119.9
C24 C25 H25 120.3
C24 C25 C26 119.4
C26 C25 H25 120.3
C25 C26 H26 119.9
C27 C26 C25 120.1
C27 C26 H26 119.9
C22 C27 H27 119.5
C26 C27 C22 121.1
C26 C27 H27 119.5

loop_
_geom_bond_atom_site_label_1
_geom_bond_atom_site_label_2
_geom_bond_distance
Br1 C19 1.895(3)
C1 H1 0.9800
C1 C9 1.513(5)
C1 N1 1.464(4)
C1 S1 1.815(3)
C2 C3 1.494(4)
C2 N1 1.362(4)
C2 O1 1.227(4)
C3 C4 1.396(5)
C3 C8 1.404(5)
C4 C5 1.398(5)
C4 S1 1.750(4)
C5 H5 0.9300
C5 C6 1.379(6)
C6 H6 0.9300
C6 C7 1.372(6)
C7 H7 0.9297
C7 C8 1.365(5)
C8 H8 0.9300
C9 C10 1.387(5)
C9 C14 1.382(4)
C10 H10 0.9300
C10 C11 1.392(5)
C11 H11 0.9300
C11 C12 1.361(5)
C12 H12 0.9300
C12 C13 1.369(5)
C13 H13 0.9300
C13 C14 1.383(5)
C14 H14 0.9300
C15 C16 1.376(4)
C15 C20 1.382(4)
C15 N1 1.435(4)
C16 H16 0.9300
C16 C17 1.380(5)
C17 H17 0.9300
C17 C18 1.377(5)
C18 H18 0.9300
C18 C19 1.357(5)
C19 C20 1.384(4)
C20 H20 0.9300
C21 H21A 0.9600
C21 H21B 0.9600
C21 H21C 0.9600
C21 C22 1.5069
C22 C23 1.4022
C22 C27 1.4024
C23 H23 0.9300
C23 C24 1.3963
C24 H24 0.9300
C24 C25 1.3964
C25 H25 0.9300
C25 C26 1.3966
C26 H26 0.9300
C26 C27 1.3963
C27 H27 0.9300

loop_
_geom_hbond_atom_site_label_D
_geom_hbond_atom_site_label_H
_geom_hbond_atom_site_label_A
_geom_hbond_site_symmetry_A
_geom_hbond_distance_DH
_geom_hbond_distance_HA
_geom_hbond_distance_DA
_geom_hbond_angle_DHA
_geom_hbond_publ_flag
C1 H1 Cg5 1_555 0.98 2.66 3.5802(6) 156 yes
C6 H6 Cg3 5_455 0.93 2.83 3.6823(6) 153 yes

loop_
_geom_torsion_atom_site_label_1
_geom_torsion_atom_site_label_2
_geom_torsion_atom_site_label_3
_geom_torsion_atom_site_label_4
_geom_torsion
Br1 C19 C20 C15 179.2(2)
C1 C9 C10 C11 -177.6(3)
C1 C9 C14 C13 176.3(3)
C2 C3 C4 C5 -175.0(3)
C2 C3 C4 S1 3.0(5)
C2 C3 C8 C7 176.0(3)
C3 C2 N1 C1 -10.2(4)
C3 C2 N1 C15 173.8(3)
C3 C4 C5 C6 0.0(5)
C3 C4 S1 C1 31.4(3)
C4 C3 C8 C7 -0.2(5)
C4 C5 C6 C7 -1.6(6)
C5 C4 S1 C1 -150.5(3)
C5 C6 C7 C8 2.3(6)
C6 C7 C8 C3 -1.4(6)
C8 C3 C4 C5 0.9(5)
C8 C3 C4 S1 179.0(2)
C9 C1 N1 C2 -77.8(4)
C9 C1 N1 C15 98.2(3)
C9 C1 S1 C4 75.8(3)
C9 C10 C11 C12 0.6(5)
C10 C9 C14 C13 -0.6(5)
C10 C11 C12 C13 1.0(6)
C11 C12 C13 C14 -2.4(5)
C12 C13 C14 C9 2.2(5)
C14 C9 C10 C11 -0.8(5)
C15 C16 C17 C18 -0.9(6)
C16 C15 C20 C19 0.3(5)
C16 C15 N1 C1 -49.8(4)
C16 C15 N1 C2 126.4(3)
C16 C17 C18 C19 0.4(6)
C17 C18 C19 Br1 -179.5(3)
C17 C18 C19 C20 0.4(6)
C18 C19 C20 C15 -0.7(5)
C20 C15 C16 C17 0.5(5)
C20 C15 N1 C1 125.6(3)
C20 C15 N1 C2 -58.2(4)
N1 C1 C9 C10 6.7(4)
N1 C1 C9 C14 -170.0(3)
N1 C1 S1 C4 -54.9(2)
N1 C2 C3 C4 -20.5(5)
N1 C2 C3 C8 163.5(3)
N1 C15 C16 C17 176.0(3)
N1 C15 C20 C19 -175.2(3)
O1 C2 C3 C4 159.5(3)
O1 C2 C3 C8 -16.5(5)
O1 C2 N1 C1 169.7(3)
O1 C2 N1 C15 -6.2(4)
S1 C1 C9 C10 -121.2(3)
S1 C1 C9 C14 62.0(4)
S1 C1 N1 C2 51.0(3)
S1 C1 N1 C15 -132.9(2)
S1 C4 C5 C6 -178.1(3)
C21 C22 C23 C24 -178.5
C21 C22 C27 C26 178.5
C22 C23 C24 C25 -0.1
C23 C22 C27 C26 -0.3
C23 C24 C25 C26 -0.1
C24 C25 C26 C27 0.1
C25 C26 C27 C22 0.1
C27 C22 C23 C24 0.3
